data_4517167
loop_
_publ_author_name
'Song, Heng'
'Yang, Zhuoyi'
'Tung, Chen-Ho'
'Wang, Wenguang'

_publ_section_title
;
 Iron-Catalyzed Reductive Coupling of Nitroarenes with Olefins:
 Intermediate of Iron--Nitroso Complex
;
_journal_name_full 'ACS Catalysis'
_journal_page_first 276
_journal_paper_doi 10.1021/acscatal.9b03604
_journal_year 2019
_chemical_formula_moiety 'C18 H24 N2 O'
_chemical_formula_sum 'C18 H24 N2 O'
_chemical_formula_weight 284.39
_space_group_crystal_system orthorhombic
_space_group_IT_number 61
_space_group_name_Hall '-P 2ac 2ab'
_space_group_name_H-M_alt 'P b c a'
_atom_sites_solution_hydrogens geom
_atom_sites_solution_primary dual
_atom_sites_solution_secondary difmap
_audit_creation_date 2018-09-24
_audit_creation_method
;
Olex2 1.2
(compiled 2018.05.29 svn.r3508 for OlexSys, GUI svn.r5506)
;
_cell_angle_alpha 90.00
_cell_angle_beta 90.00
_cell_angle_gamma 90.00
_cell_formula_units_Z 8
_cell_length_a 11.3428(3)
_cell_length_b 11.7215(3)
_cell_length_c 24.5548(7)
_cell_measurement_reflns_used 3732
_cell_measurement_temperature 173.00(10)
_cell_measurement_theta_max 76.6610
_cell_measurement_theta_min 5.6610
_cell_volume 3264.67(15)
_computing_cell_refinement 'CrysAlisPro 1.171.39.46 (Rigaku OD, 2018)'
_computing_data_collection 'CrysAlisPro 1.171.39.46 (Rigaku OD, 2018)'
_computing_data_reduction 'CrysAlisPro 1.171.39.46 (Rigaku OD, 2018)'
_computing_molecular_graphics 'Olex2 (Dolomanov et al., 2009)'
_computing_publication_material 'Olex2 (Dolomanov et al., 2009)'
_computing_structure_refinement 'XL (Sheldrick, 2008)'
_computing_structure_solution 'ShelXT (Sheldrick, 2015)'
_diffrn_ambient_environment N~2~
_diffrn_ambient_temperature 173.00(10)
_diffrn_detector 'CCD plate'
_diffrn_detector_type HyPix
_diffrn_measured_fraction_theta_full 0.943
_diffrn_measured_fraction_theta_max 0.944
_diffrn_measurement_details
;
List of Runs (angles in degrees, time in seconds):

  # Type    Start    End  Width  t~exp~   \w     \q     \k     \f   Frames
--------------------------------------------------------------------------
  1  \w    -85.00 -32.00   1.00    1.40    --  -48.45 104.00-173.00   53
  2  \w    -68.00 -24.00   1.00   10.00    --  -86.25 152.00-114.00   44
  3  \w     97.00 175.00   1.00   10.00    --  107.75  22.00  16.00   78
  4  \w    128.00 160.00   1.00   10.00    --  107.75 104.00-173.00   32
  5  \w   -119.00 -27.00   1.00    1.40    --  -48.45 -77.00  90.00   92
  6  \w     92.00 177.00   1.00   10.00    --  107.75 125.00 -90.00   85
  7  \w     35.00  93.00   1.00   10.00    --  107.75 -99.00  60.00   58
;
_diffrn_measurement_device 'four-circle diffractometer'
_diffrn_measurement_device_type 'XtaLAB Synergy, Dualflex, HyPix'
_diffrn_measurement_method '\w scans'
_diffrn_orient_matrix_type 'CrysAlisPro convention (1999,Acta A55,543-557)'
_diffrn_orient_matrix_UB_11 0.0933774000
_diffrn_orient_matrix_UB_12 -0.0156756000
_diffrn_orient_matrix_UB_13 -0.0448802000
_diffrn_orient_matrix_UB_21 -0.0914954000
_diffrn_orient_matrix_UB_22 0.0349926000
_diffrn_orient_matrix_UB_23 -0.0434642000
_diffrn_orient_matrix_UB_31 0.0369996000
_diffrn_orient_matrix_UB_32 0.1255210000
_diffrn_orient_matrix_UB_33 0.0064188000
_diffrn_radiation_monochromator mirror
_diffrn_radiation_probe x-ray
_diffrn_radiation_type CuK\a
_diffrn_radiation_wavelength 1.54184
_diffrn_reflns_av_R_equivalents 0.0382
_diffrn_reflns_av_unetI/netI 0.0335
_diffrn_reflns_limit_h_max 13
_diffrn_reflns_limit_h_min -14
_diffrn_reflns_limit_k_max 14
_diffrn_reflns_limit_k_min -11
_diffrn_reflns_limit_l_max 30
_diffrn_reflns_limit_l_min -30
_diffrn_reflns_number 9693
_diffrn_reflns_theta_full 76.98
_diffrn_reflns_theta_max 76.98
_diffrn_reflns_theta_min 3.60
_diffrn_source 'micro-focus sealed X-ray tube'
_diffrn_source_type 'PhotonJet (Cu) X-ray Source'
_exptl_absorpt_coefficient_mu 0.560
_exptl_absorpt_correction_T_max 1.00000
_exptl_absorpt_correction_T_min 0.58356
_exptl_absorpt_correction_type multi-scan
_exptl_absorpt_process_details
;
CrysAlisPro 1.171.39.46 (Rigaku Oxford Diffraction, 2018)
Empirical absorption correction using spherical harmonics,
 implemented in SCALE3 ABSPACK scaling algorithm.
;
_exptl_crystal_density_diffrn 1.157
_exptl_crystal_density_method 'not measured'
_exptl_crystal_description block
_exptl_crystal_F_000 1232
_refine_diff_density_max 0.415
_refine_diff_density_min -0.541
_refine_diff_density_rms 0.059
_refine_ls_extinction_method none
_refine_ls_goodness_of_fit_ref 1.125
_refine_ls_hydrogen_treatment constr
_refine_ls_matrix_type full
_refine_ls_number_parameters 195
_refine_ls_number_reflns 3263
_refine_ls_number_restraints 0
_refine_ls_restrained_S_all 1.125
_refine_ls_R_factor_all 0.0790
_refine_ls_R_factor_gt 0.0586
_refine_ls_shift/su_max 0.000
_refine_ls_shift/su_mean 0.000
_refine_ls_structure_factor_coef Fsqd
_refine_ls_weighting_details 'calc w=1/[\s^2^(Fo^2^)+(0.0314P)^2^+4.6033P] where P=(Fo^2^+2Fc^2^)/3'
_refine_ls_weighting_scheme calc
_refine_ls_wR_factor_gt 0.1310
_refine_ls_wR_factor_ref 0.1517
_reflns_number_gt 2599
_reflns_number_total 3263
_reflns_threshold_expression >2sigma(I)
_cod_data_source_file cs9b03604_si_002.cif
_cod_data_source_block 4l
_cod_database_code 4517167
_chemical_oxdiff_formula CNO
_reflns_odcompleteness_completeness 99.10
_reflns_odcompleteness_iscentric 1
_reflns_odcompleteness_theta 66.97
_olex2_refinement_description
;
1. Fixed Uiso
 At 1.2 times of:
  All C(H) groups, All N(H) groups
 At 1.5 times of:
  All C(H,H,H) groups
2.a Ternary CH refined with riding coordinates:
 C7(H7)
2.b Aromatic/amide H refined with riding coordinates:
 N2(H2), C2(H2A), C5(H5), C10(H10), C9(H9), C3(H3), C12(H12), C13(H13)
2.c Idealised Me refined as rotating group:
 C6(H6A,H6B,H6C), C15(H15A,H15B,H15C), C18(H18A,H18B,H18C), C17(H17A,H17B,
 H17C), C16(H16A,H16B,H16C)
;
_olex2_submission_special_instructions 'No special instructions were received'
_oxdiff_exptl_absorpt_empirical_details
;
Empirical correction (ABSPACK) includes:
- Absorption correction using spherical harmonics
- Frame scaling
;
_oxdiff_exptl_absorpt_empirical_full_max 1.435
_oxdiff_exptl_absorpt_empirical_full_min 0.590

loop_
_space_group_symop_id
_space_group_symop_operation_xyz
1 'x, y, z'
2 '-x+1/2, -y, z+1/2'
3 '-x, y+1/2, -z+1/2'
4 'x+1/2, -y+1/2, -z'
5 '-x, -y, -z'
6 'x-1/2, y, -z-1/2'
7 'x, -y-1/2, z-1/2'
8 '-x-1/2, y-1/2, z'

loop_
_atom_site_label
_atom_site_type_symbol
_atom_site_fract_x
_atom_site_fract_y
_atom_site_fract_z
_atom_site_U_iso_or_equiv
_atom_site_adp_type
_atom_site_occupancy
_atom_site_calc_flag
_atom_site_refinement_flags_posn
O1 O 0.44709(16) 0.39952(15) 0.94386(7) 0.0350(4) Uani 1 d .
N2 N 0.23429(19) 0.71377(17) 0.81029(8) 0.0293(5) Uani 1 d .
H2 H 0.2556 0.7839 0.8134 0.035 Uiso 1 calc R
N1 N 0.32185(18) 0.43780(17) 0.87122(8) 0.0282(4) Uani 1 d .
C1 C 0.3902(2) 0.4749(2) 0.91055(9) 0.0276(5) Uani 1 d .
C8 C 0.1991(2) 0.6156(2) 0.72254(10) 0.0258(5) Uani 1 d .
C4 C 0.2840(2) 0.6324(2) 0.84432(9) 0.0260(5) Uani 1 d .
C11 C 0.2903(2) 0.4957(2) 0.63155(10) 0.0278(5) Uani 1 d .
C2 C 0.4109(2) 0.5903(2) 0.92069(10) 0.0321(6) Uani 1 d .
H2A H 0.4594 0.6135 0.9492 0.039 Uiso 1 calc R
C5 C 0.2689(2) 0.5161(2) 0.83870(10) 0.0293(5) Uani 1 d .
H5 H 0.2197 0.4900 0.8111 0.035 Uiso 1 calc R
C7 C 0.1468(2) 0.6828(2) 0.76945(9) 0.0280(5) Uani 1 d .
H7 H 0.0860 0.6361 0.7869 0.034 Uiso 1 calc R
C10 C 0.3587(2) 0.5716(2) 0.66116(10) 0.0322(6) Uani 1 d .
H10 H 0.4366 0.5834 0.6508 0.039 Uiso 1 calc R
C9 C 0.3149(2) 0.6305(2) 0.70575(10) 0.0320(6) Uani 1 d .
H9 H 0.3637 0.6806 0.7246 0.038 Uiso 1 calc R
C3 C 0.3576(2) 0.6679(2) 0.88738(10) 0.0314(6) Uani 1 d .
H3 H 0.3700 0.7454 0.8932 0.038 Uiso 1 calc R
C14 C 0.3361(2) 0.4331(2) 0.58111(10) 0.0334(6) Uani 1 d .
C12 C 0.1744(2) 0.4812(2) 0.64903(11) 0.0365(6) Uani 1 d .
H12 H 0.1256 0.4310 0.6302 0.044 Uiso 1 calc R
C13 C 0.1299(2) 0.5391(2) 0.69352(11) 0.0338(6) Uani 1 d .
H13 H 0.0523 0.5267 0.7042 0.041 Uiso 1 calc R
C6 C 0.0897(2) 0.7917(2) 0.74836(11) 0.0374(6) Uani 1 d .
H6A H 0.0527 0.8313 0.7780 0.056 Uiso 1 calc GR
H6B H 0.0315 0.7728 0.7214 0.056 Uiso 1 calc GR
H6C H 0.1488 0.8397 0.7323 0.056 Uiso 1 calc GR
C15 C 0.4703(3) 0.4437(3) 0.57553(12) 0.0458(7) Uani 1 d .
H15A H 0.4910 0.5223 0.5703 0.069 Uiso 1 calc GR
H15B H 0.4964 0.3997 0.5448 0.069 Uiso 1 calc GR
H15C H 0.5074 0.4156 0.6080 0.069 Uiso 1 calc GR
C18 C 0.4328(3) 0.2815(2) 0.93205(12) 0.0445(7) Uani 1 d .
H18A H 0.4571 0.2668 0.8953 0.067 Uiso 1 calc GR
H18B H 0.3515 0.2608 0.9363 0.067 Uiso 1 calc GR
H18C H 0.4803 0.2373 0.9566 0.067 Uiso 1 calc GR
C17 C 0.2794(3) 0.4862(3) 0.53103(11) 0.0533(9) Uani 1 d .
H17A H 0.1952 0.4791 0.5336 0.080 Uiso 1 calc GR
H17B H 0.3067 0.4475 0.4990 0.080 Uiso 1 calc GR
H17C H 0.3004 0.5654 0.5290 0.080 Uiso 1 calc GR
C16 C 0.3069(3) 0.3059(3) 0.58432(14) 0.0562(9) Uani 1 d .
H16A H 0.3402 0.2743 0.6169 0.084 Uiso 1 calc GR
H16B H 0.3392 0.2675 0.5532 0.084 Uiso 1 calc GR
H16C H 0.2229 0.2960 0.5849 0.084 Uiso 1 calc GR

loop_
_atom_site_aniso_label
_atom_site_aniso_U_11
_atom_site_aniso_U_22
_atom_site_aniso_U_33
_atom_site_aniso_U_23
_atom_site_aniso_U_13
_atom_site_aniso_U_12
O1 0.0394(10) 0.0321(10) 0.0335(9) 0.0019(8) -0.0065(8) 0.0012(8)
N2 0.0390(12) 0.0182(10) 0.0308(10) -0.0005(8) -0.0009(9) -0.0026(9)
N1 0.0353(11) 0.0212(10) 0.0280(10) -0.0012(8) -0.0012(9) -0.0006(9)
C1 0.0297(12) 0.0285(12) 0.0245(11) 0.0019(10) 0.0019(10) 0.0014(10)
C8 0.0277(11) 0.0223(11) 0.0275(11) 0.0025(9) -0.0003(9) 0.0014(10)
C4 0.0303(12) 0.0234(12) 0.0245(11) -0.0015(9) 0.0043(9) -0.0026(10)
C11 0.0319(12) 0.0247(12) 0.0269(11) 0.0013(10) -0.0014(10) 0.0052(10)
C2 0.0346(13) 0.0310(13) 0.0307(12) -0.0037(11) -0.0029(11) -0.0055(11)
C5 0.0347(13) 0.0269(13) 0.0262(11) -0.0030(10) -0.0018(10) -0.0010(10)
C7 0.0300(12) 0.0259(12) 0.0282(11) -0.0002(10) 0.0017(10) 0.0015(10)
C10 0.0261(12) 0.0372(14) 0.0331(12) -0.0051(11) 0.0025(10) -0.0072(11)
C9 0.0283(12) 0.0336(14) 0.0341(13) -0.0062(11) -0.0014(10) -0.0063(11)
C3 0.0377(14) 0.0241(12) 0.0325(12) -0.0065(10) 0.0007(11) -0.0057(11)
C14 0.0372(14) 0.0341(14) 0.0289(12) -0.0026(11) 0.0010(11) 0.0014(11)
C12 0.0303(13) 0.0393(15) 0.0399(14) -0.0119(12) -0.0048(11) -0.0036(12)
C13 0.0239(12) 0.0376(15) 0.0400(14) -0.0083(12) 0.0010(10) -0.0043(11)
C6 0.0409(15) 0.0339(14) 0.0373(13) 0.0006(12) 0.0015(12) 0.0069(12)
C15 0.0412(15) 0.0533(18) 0.0428(16) -0.0107(14) 0.0036(13) 0.0102(14)
C18 0.0582(18) 0.0290(14) 0.0462(16) 0.0083(12) -0.0106(14) 0.0018(13)
C17 0.057(2) 0.072(2) 0.0304(14) -0.0048(15) -0.0030(13) 0.0172(18)
C16 0.077(2) 0.0379(17) 0.0538(18) -0.0146(15) 0.0214(18) -0.0036(16)

loop_
_atom_type_symbol
_atom_type_description
_atom_type_scat_dispersion_real
_atom_type_scat_dispersion_imag
_atom_type_scat_source
C C 0.0181 0.0091 'International Tables Vol C Tables 4.2.6.8 and 6.1.1.4'
H H 0.0000 0.0000 'International Tables Vol C Tables 4.2.6.8 and 6.1.1.4'
N N 0.0311 0.0180 'International Tables Vol C Tables 4.2.6.8 and 6.1.1.4'
O O 0.0492 0.0322 'International Tables Vol C Tables 4.2.6.8 and 6.1.1.4'

loop_
_geom_angle_atom_site_label_1
_geom_angle_atom_site_label_2
_geom_angle_atom_site_label_3
_geom_angle
C1 O1 C18 116.9(2)
C4 N2 H2 119.3
C4 N2 C7 121.4(2)
C7 N2 H2 119.3
C1 N1 C5 118.1(2)
O1 C1 C2 116.1(2)
N1 C1 O1 120.4(2)
N1 C1 C2 123.5(2)
C9 C8 C7 122.0(2)
C9 C8 C13 117.7(2)
C13 C8 C7 120.3(2)
N2 C4 C3 119.3(2)
C5 C4 N2 124.6(2)
C5 C4 C3 116.1(2)
C10 C11 C14 122.8(2)
C10 C11 C12 116.4(2)
C12 C11 C14 120.7(2)
C1 C2 H2A 121.2
C3 C2 C1 117.7(2)
C3 C2 H2A 121.2
N1 C5 C4 123.7(2)
N1 C5 H5 118.2
C4 C5 H5 118.2
N2 C7 C8 112.7(2)
N2 C7 H7 108.5
N2 C7 C6 108.4(2)
C8 C7 H7 108.5
C8 C7 C6 110.1(2)
C6 C7 H7 108.5
C11 C10 H10 118.9
C11 C10 C9 122.2(2)
C9 C10 H10 118.9
C8 C9 H9 119.6
C10 C9 C8 120.7(2)
C10 C9 H9 119.6
C4 C3 H3 119.5
C2 C3 C4 121.0(2)
C2 C3 H3 119.5
C11 C14 C15 111.8(2)
C17 C14 C11 108.3(2)
C17 C14 C15 108.3(2)
C17 C14 C16 110.4(3)
C16 C14 C11 110.6(2)
C16 C14 C15 107.4(3)
C11 C12 H12 119.1
C13 C12 C11 121.9(2)
C13 C12 H12 119.1
C8 C13 H13 119.4
C12 C13 C8 121.1(2)
C12 C13 H13 119.4
C7 C6 H6A 109.5
C7 C6 H6B 109.5
C7 C6 H6C 109.5
H6A C6 H6B 109.5
H6A C6 H6C 109.5
H6B C6 H6C 109.5
C14 C15 H15A 109.5
C14 C15 H15B 109.5
C14 C15 H15C 109.5
H15A C15 H15B 109.5
H15A C15 H15C 109.5
H15B C15 H15C 109.5
O1 C18 H18A 109.5
O1 C18 H18B 109.5
O1 C18 H18C 109.5
H18A C18 H18B 109.5
H18A C18 H18C 109.5
H18B C18 H18C 109.5
C14 C17 H17A 109.5
C14 C17 H17B 109.5
C14 C17 H17C 109.5
H17A C17 H17B 109.5
H17A C17 H17C 109.5
H17B C17 H17C 109.5
C14 C16 H16A 109.5
C14 C16 H16B 109.5
C14 C16 H16C 109.5
H16A C16 H16B 109.5
H16A C16 H16C 109.5
H16B C16 H16C 109.5

loop_
_geom_bond_atom_site_label_1
_geom_bond_atom_site_label_2
_geom_bond_distance
O1 C1 1.366(3)
O1 C18 1.423(3)
N2 H2 0.8600
N2 C4 1.388(3)
N2 C7 1.457(3)
N1 C1 1.312(3)
N1 C5 1.356(3)
C1 C2 1.395(4)
C8 C7 1.517(3)
C8 C9 1.387(3)
C8 C13 1.389(3)
C4 C5 1.381(3)
C4 C3 1.410(3)
C11 C10 1.386(3)
C11 C14 1.531(3)
C11 C12 1.394(4)
C2 H2A 0.9300
C2 C3 1.365(4)
C5 H5 0.9300
C7 H7 0.9800
C7 C6 1.522(3)
C10 H10 0.9300
C10 C9 1.387(4)
C9 H9 0.9300
C3 H3 0.9300
C14 C15 1.533(4)
C14 C17 1.521(4)
C14 C16 1.530(4)
C12 H12 0.9300
C12 C13 1.382(4)
C13 H13 0.9300
C6 H6A 0.9600
C6 H6B 0.9600
C6 H6C 0.9600
C15 H15A 0.9600
C15 H15B 0.9600
C15 H15C 0.9600
C18 H18A 0.9600
C18 H18B 0.9600
C18 H18C 0.9600
C17 H17A 0.9600
C17 H17B 0.9600
C17 H17C 0.9600
C16 H16A 0.9600
C16 H16B 0.9600
C16 H16C 0.9600
